data_7059836
loop_
_publ_author_name
'Madni, Murtaza'
'Ahmed, Muhammad Naeem'
'Hafeez, Muhammad'
'Ashfaq, Muhammad'
'Tahir, Muhammad Nawaz'
'Gil, Diego M.'
'Galm\'es, Bartomeu'
'Hameed, Shahid'
'Frontera, Antonio'

_publ_section_title
;
 Recurrent \p--\p stacking motifs in three new
 4,5-dihydropyrazolyl--thiazole--coumarin hybrids: X-ray characterization,
 Hirshfeld surface analysis and DFT calculations
;
_journal_issue 34
_journal_name_full 'New Journal of Chemistry'
_journal_page_first 14592
_journal_page_last 14603
_journal_paper_doi 10.1039/D0NJ02931A
_journal_volume 44
_journal_year 2020
_chemical_formula_iupac 'C27 H18 Cl N3 O2 S'
_chemical_formula_moiety 'C27 H18 Cl N3 O2 S'
_chemical_formula_sum 'C27 H18 Cl N3 O2 S'
_chemical_formula_weight 483.95
_chemical_name_systematic
3-[2-(3-Phenyl-5-(4-chlorophenyl)-4,5-dihydro-1H-pyrazol-1-yl)-1,3-thiazol-4-yl]-2H-1-benzopyran-2-one
_space_group_crystal_system monoclinic
_space_group_IT_number 14
_space_group_name_Hall '-P 2ybc'
_space_group_name_H-M_alt 'P 1 21/c 1'
_atom_sites_solution_hydrogens geom
_atom_sites_solution_primary direct
_atom_sites_solution_secondary difmap
_audit_creation_method SHELXL-2018/3
_audit_update_record
;
2020-05-19 deposited with the CCDC.	2020-07-29 downloaded from the CCDC.
;
_cell_angle_alpha 90
_cell_angle_beta 106.201(4)
_cell_angle_gamma 90
_cell_formula_units_Z 4
_cell_length_a 8.5233(9)
_cell_length_b 22.329(3)
_cell_length_c 12.3340(12)
_cell_measurement_reflns_used 2816
_cell_measurement_temperature 296(2)
_cell_measurement_theta_max 27.425
_cell_measurement_theta_min 1.824
_cell_volume 2254.2(4)
_computing_cell_refinement 'SAINT (Bruker, 2007)'
_computing_data_collection 'APEX2 (Bruker, 2007)'
_computing_data_reduction 'SAINT (Bruker, 2007)'
_computing_molecular_graphics 'ORTEP-3 for Windows (Farrugia, 1997) and PLATON (Spek, 2009)'
_computing_publication_material
;
WinGX (Farrugia, 1999) and PLATON (Spek, 2009)
;
_computing_structure_refinement 'SHELXL-2018/3  (Sheldrick, 2015)'
_computing_structure_solution 'SHELXS97 (Sheldrick, 2008)'
_diffrn_ambient_temperature 296(2)
_diffrn_detector_area_resol_mean 7.72
_diffrn_measured_fraction_theta_full 0.990
_diffrn_measured_fraction_theta_max 0.990
_diffrn_measurement_device_type 'Bruker Kappa APEXII CCD'
_diffrn_measurement_method \w
_diffrn_radiation_monochromator graphite
_diffrn_radiation_source 'fine-focus sealed tube'
_diffrn_radiation_type MoK\a
_diffrn_radiation_wavelength 0.71073
_diffrn_reflns_av_R_equivalents 0.0512
_diffrn_reflns_av_unetI/netI 0.0678
_diffrn_reflns_limit_h_max 11
_diffrn_reflns_limit_h_min -9
_diffrn_reflns_limit_k_max 28
_diffrn_reflns_limit_k_min -27
_diffrn_reflns_limit_l_max 15
_diffrn_reflns_limit_l_min -15
_diffrn_reflns_number 19198
_diffrn_reflns_theta_full 27.425
_diffrn_reflns_theta_max 27.425
_diffrn_reflns_theta_min 1.824
_diffrn_standards_number 0
_exptl_absorpt_coefficient_mu 0.294
_exptl_absorpt_correction_T_max 0.746
_exptl_absorpt_correction_T_min 0.675
_exptl_absorpt_correction_type multi-scan
_exptl_absorpt_process_details '(SADABS; Bruker, 2005)'
_exptl_crystal_colour 'light yellow'
_exptl_crystal_density_diffrn 1.426
_exptl_crystal_density_method 'not measured'
_exptl_crystal_description plate
_exptl_crystal_F_000 1000
_exptl_crystal_size_max 0.35
_exptl_crystal_size_mid 0.28
_exptl_crystal_size_min 0.20
_refine_diff_density_max 0.212
_refine_diff_density_min -0.334
_refine_diff_density_rms 0.049
_refine_ls_extinction_method none
_refine_ls_goodness_of_fit_ref 1.000
_refine_ls_hydrogen_treatment constr
_refine_ls_matrix_type full
_refine_ls_number_parameters 307
_refine_ls_number_reflns 5071
_refine_ls_number_restraints 0
_refine_ls_restrained_S_all 1.000
_refine_ls_R_factor_all 0.1126
_refine_ls_R_factor_gt 0.0514
_refine_ls_shift/su_max 0.001
_refine_ls_shift/su_mean 0.000
_refine_ls_structure_factor_coef Fsqd
_refine_ls_weighting_details 'w=1/[\s^2^(Fo^2^)+(0.0545P)^2^+0.0764P] where P=(Fo^2^+2Fc^2^)/3'
_refine_ls_weighting_scheme calc
_refine_ls_wR_factor_gt 0.1055
_refine_ls_wR_factor_ref 0.1274
_reflns_number_gt 2816
_reflns_number_total 5071
_reflns_threshold_expression I>2\s(I)
_cod_data_source_file d0nj02931a2.cif
_cod_data_source_block A15QAU
_cod_depositor_comments
;Adding full bibliography for 7059836--7059838.cif.

 Adding full bibliography for 7059836--7059838.cif.
;
_cod_original_cell_volume 2254.1(4)
_cod_original_sg_symbol_H-M 'P 21/c'
_cod_database_code 7059836
_shelx_shelxl_version_number 2018/3
_shelx_space_group_comment
;
The symmetry employed for this shelxl refinement is uniquely defined
by the following loop, which should always be used as a source of
symmetry information in preference to the above space-group names.
They are only intended as comments.
;
_shelx_estimated_absorpt_t_min 0.904
_shelx_estimated_absorpt_t_max 0.944

loop_
_space_group_symop_operation_xyz
'x, y, z'
'-x, y+1/2, -z+1/2'
'-x, -y, -z'
'x, -y-1/2, z-1/2'

loop_
_atom_site_label
_atom_site_type_symbol
_atom_site_fract_x
_atom_site_fract_y
_atom_site_fract_z
_atom_site_U_iso_or_equiv
_atom_site_adp_type
_atom_site_occupancy
_atom_site_site_symmetry_order
_atom_site_calc_flag
_atom_site_refinement_flags_posn
_atom_site_refinement_flags_adp
_atom_site_refinement_flags_occupancy
_atom_site_disorder_assembly
_atom_site_disorder_group
Cl1 Cl 0.04221(9) 0.29620(4) 0.58868(6) 0.0736(3) Uani 1 1 d . . . . .
S1 S 0.17245(8) -0.00855(3) 0.95082(5) 0.0480(2) Uani 1 1 d . . . . .
O1 O -0.0585(2) -0.11425(8) 0.62919(14) 0.0559(5) Uani 1 1 d . . . . .
O2 O 0.01177(19) -0.10589(7) 0.47189(12) 0.0429(4) Uani 1 1 d . . . . .
N1 N 0.2852(2) 0.02305(8) 0.78524(14) 0.0356(5) Uani 1 1 d . . . . .
N2 N 0.3906(3) 0.07795(9) 0.95103(15) 0.0487(5) Uani 1 1 d . . . . .
N3 N 0.3974(2) 0.08579(9) 1.06378(15) 0.0444(5) Uani 1 1 d . . . . .
C1 C 0.1040(3) -0.08194(10) 0.40713(18) 0.0371(6) Uani 1 1 d . . . . .
C2 C 0.0789(3) -0.10410(11) 0.2991(2) 0.0475(6) Uani 1 1 d . . . . .
H2 H 0.003250 -0.134406 0.272031 0.057 Uiso 1 1 calc R U . . .
C3 C 0.1683(3) -0.08030(12) 0.2327(2) 0.0533(7) Uani 1 1 d . . . . .
H3 H 0.153029 -0.094914 0.159864 0.064 Uiso 1 1 calc R U . . .
C4 C 0.2808(3) -0.03502(12) 0.2717(2) 0.0507(7) Uani 1 1 d . . . . .
H4 H 0.339350 -0.019146 0.225166 0.061 Uiso 1 1 calc R U . . .
C5 C 0.3054(3) -0.01365(11) 0.37969(19) 0.0434(6) Uani 1 1 d . . . . .
H5 H 0.381709 0.016509 0.406212 0.052 Uiso 1 1 calc R U . . .
C6 C 0.2164(3) -0.03688(10) 0.45033(18) 0.0342(5) Uani 1 1 d . . . . .
C7 C 0.2353(3) -0.01760(10) 0.56404(17) 0.0348(5) Uani 1 1 d . . . . .
H7 H 0.309175 0.012870 0.593832 0.042 Uiso 1 1 calc R U . . .
C8 C 0.1494(3) -0.04230(10) 0.62900(17) 0.0318(5) Uani 1 1 d . . . . .
C9 C 0.0294(3) -0.08891(11) 0.58231(19) 0.0392(6) Uani 1 1 d . . . . .
C10 C 0.1736(3) -0.02294(10) 0.74657(18) 0.0341(5) Uani 1 1 d . . . . .
C11 C 0.1024(3) -0.04512(11) 0.82301(18) 0.0432(6) Uani 1 1 d . . . . .
H11 H 0.026024 -0.075948 0.808794 0.052 Uiso 1 1 calc R U . . .
C12 C 0.2946(3) 0.03454(10) 0.88997(18) 0.0378(6) Uani 1 1 d . . . . .
C13 C 0.4829(3) 0.12331(11) 0.90696(19) 0.0433(6) Uani 1 1 d . . . . .
H13 H 0.556725 0.103711 0.869669 0.052 Uiso 1 1 calc R U . . .
C14 C 0.3706(3) 0.16601(10) 0.82631(18) 0.0383(6) Uani 1 1 d . . . . .
C15 C 0.3646(3) 0.16741(12) 0.7131(2) 0.0496(7) Uani 1 1 d . . . . .
H15 H 0.430187 0.141416 0.686130 0.060 Uiso 1 1 calc R U . . .
C16 C 0.2629(3) 0.20668(12) 0.6396(2) 0.0525(7) Uani 1 1 d . . . . .
H16 H 0.258743 0.206734 0.563403 0.063 Uiso 1 1 calc R U . . .
C17 C 0.1684(3) 0.24553(11) 0.6798(2) 0.0451(6) Uani 1 1 d . . . . .
C18 C 0.1705(3) 0.24489(12) 0.7920(2) 0.0515(7) Uani 1 1 d . . . . .
H18 H 0.105331 0.271151 0.818809 0.062 Uiso 1 1 calc R U . . .
C19 C 0.2708(3) 0.20469(12) 0.8635(2) 0.0492(7) Uani 1 1 d . . . . .
H19 H 0.271177 0.203607 0.938925 0.059 Uiso 1 1 calc R U . . .
C20 C 0.5812(3) 0.15208(12) 1.01820(19) 0.0507(7) Uani 1 1 d . . . . .
H20A H 0.695411 0.140605 1.036510 0.061 Uiso 1 1 calc R U . . .
H20B H 0.573344 0.195407 1.014252 0.061 Uiso 1 1 calc R U . . .
C21 C 0.5016(3) 0.12753(11) 1.10358(19) 0.0429(6) Uani 1 1 d . . . . .
C22 C 0.5352(3) 0.14705(11) 1.22090(19) 0.0452(6) Uani 1 1 d . . . . .
C23 C 0.4379(3) 0.12866(12) 1.2885(2) 0.0548(7) Uani 1 1 d . . . . .
H23 H 0.347323 0.104643 1.257554 0.066 Uiso 1 1 calc R U . . .
C24 C 0.4729(4) 0.14528(13) 1.4000(2) 0.0667(9) Uani 1 1 d . . . . .
H24 H 0.406825 0.132554 1.444072 0.080 Uiso 1 1 calc R U . . .
C25 C 0.6068(4) 0.18093(14) 1.4458(3) 0.0738(10) Uani 1 1 d . . . . .
H25 H 0.631397 0.191946 1.521425 0.089 Uiso 1 1 calc R U . . .
C26 C 0.7037(4) 0.20030(14) 1.3816(3) 0.0748(10) Uani 1 1 d . . . . .
H26 H 0.793482 0.224509 1.413591 0.090 Uiso 1 1 calc R U . . .
C27 C 0.6685(3) 0.18388(12) 1.2676(2) 0.0628(8) Uani 1 1 d . . . . .
H27 H 0.733812 0.197507 1.223621 0.075 Uiso 1 1 calc R U . . .

loop_
_atom_site_aniso_label
_atom_site_aniso_U_11
_atom_site_aniso_U_22
_atom_site_aniso_U_33
_atom_site_aniso_U_23
_atom_site_aniso_U_13
_atom_site_aniso_U_12
Cl1 0.0775(6) 0.0709(6) 0.0657(5) 0.0089(4) 0.0089(4) 0.0168(4)
S1 0.0562(4) 0.0570(5) 0.0351(3) 0.0006(3) 0.0199(3) -0.0096(3)
O1 0.0604(12) 0.0597(12) 0.0539(11) -0.0060(9) 0.0265(9) -0.0248(10)
O2 0.0457(10) 0.0445(10) 0.0385(9) -0.0062(8) 0.0119(8) -0.0126(8)
N1 0.0399(11) 0.0376(12) 0.0320(10) -0.0006(8) 0.0144(9) -0.0027(9)
N2 0.0702(15) 0.0456(13) 0.0329(11) -0.0039(9) 0.0186(10) -0.0168(11)
N3 0.0553(13) 0.0455(13) 0.0323(11) -0.0019(9) 0.0120(10) -0.0027(11)
C1 0.0385(14) 0.0368(14) 0.0363(13) 0.0012(10) 0.0108(11) 0.0012(11)
C2 0.0507(16) 0.0475(16) 0.0414(14) -0.0083(12) 0.0078(12) -0.0059(13)
C3 0.0638(18) 0.0624(19) 0.0349(14) -0.0079(13) 0.0160(13) 0.0029(15)
C4 0.0525(17) 0.0616(19) 0.0433(15) -0.0034(13) 0.0224(13) -0.0025(15)
C5 0.0418(14) 0.0496(16) 0.0417(14) -0.0001(12) 0.0163(12) -0.0019(12)
C6 0.0304(13) 0.0380(14) 0.0332(12) -0.0005(10) 0.0076(10) 0.0008(11)
C7 0.0321(13) 0.0350(14) 0.0367(13) -0.0018(10) 0.0087(10) -0.0027(11)
C8 0.0294(12) 0.0325(13) 0.0326(12) 0.0014(10) 0.0072(10) 0.0007(10)
C9 0.0412(15) 0.0377(15) 0.0397(14) 0.0008(11) 0.0131(11) -0.0013(12)
C10 0.0324(13) 0.0345(14) 0.0359(13) 0.0011(10) 0.0104(10) -0.0008(10)
C11 0.0447(15) 0.0478(16) 0.0380(14) -0.0001(11) 0.0129(11) -0.0084(12)
C12 0.0425(14) 0.0368(15) 0.0360(13) 0.0032(11) 0.0139(11) 0.0010(11)
C13 0.0479(15) 0.0419(15) 0.0439(14) -0.0024(11) 0.0191(12) -0.0062(12)
C14 0.0437(14) 0.0379(14) 0.0370(13) -0.0046(11) 0.0174(11) -0.0076(12)
C15 0.0606(17) 0.0500(17) 0.0467(15) -0.0002(12) 0.0291(13) 0.0047(14)
C16 0.0692(19) 0.0553(18) 0.0386(14) 0.0056(13) 0.0241(14) 0.0007(15)
C17 0.0463(16) 0.0403(15) 0.0477(16) -0.0036(12) 0.0115(13) -0.0034(12)
C18 0.0526(17) 0.0535(18) 0.0496(16) -0.0152(13) 0.0162(13) 0.0045(14)
C19 0.0585(17) 0.0555(18) 0.0352(13) -0.0090(12) 0.0159(13) 0.0038(14)
C20 0.0477(16) 0.0512(17) 0.0486(15) -0.0025(12) 0.0060(12) -0.0044(13)
C21 0.0455(15) 0.0402(15) 0.0392(14) -0.0004(11) 0.0056(12) 0.0016(12)
C22 0.0491(16) 0.0391(15) 0.0398(14) -0.0038(11) -0.0002(12) 0.0103(12)
C23 0.0696(19) 0.0491(17) 0.0407(15) -0.0041(12) 0.0071(14) 0.0092(14)
C24 0.092(2) 0.059(2) 0.0466(17) -0.0073(14) 0.0155(16) 0.0178(18)
C25 0.096(3) 0.065(2) 0.0475(18) -0.0148(16) -0.0009(18) 0.031(2)
C26 0.069(2) 0.064(2) 0.070(2) -0.0269(17) -0.0149(18) 0.0052(17)
C27 0.0584(19) 0.063(2) 0.0576(18) -0.0126(15) 0.0016(15) 0.0027(15)

loop_
_atom_type_symbol
_atom_type_description
_atom_type_scat_dispersion_real
_atom_type_scat_dispersion_imag
_atom_type_scat_source
C C 0.0033 0.0016 'International Tables Vol C Tables 4.2.6.8 and 6.1.1.4'
H H 0.0000 0.0000 'International Tables Vol C Tables 4.2.6.8 and 6.1.1.4'
N N 0.0061 0.0033 'International Tables Vol C Tables 4.2.6.8 and 6.1.1.4'
O O 0.0106 0.0060 'International Tables Vol C Tables 4.2.6.8 and 6.1.1.4'
S S 0.1246 0.1234 'International Tables Vol C Tables 4.2.6.8 and 6.1.1.4'
Cl Cl 0.1484 0.1585 'International Tables Vol C Tables 4.2.6.8 and 6.1.1.4'

loop_
_geom_angle_atom_site_label_1
_geom_angle_atom_site_label_2
_geom_angle_atom_site_label_3
_geom_angle
_geom_angle_site_symmetry_1
_geom_angle_site_symmetry_3
_geom_angle_publ_flag
C11 S1 C12 87.91(11) . . ?
C1 O2 C9 122.90(18) . . ?
C12 N1 C10 109.49(19) . . ?
C12 N2 N3 119.87(19) . . ?
C12 N2 C13 126.01(18) . . ?
N3 N2 C13 113.91(18) . . ?
C21 N3 N2 107.77(19) . . ?
O2 C1 C2 117.5(2) . . ?
O2 C1 C6 120.25(19) . . ?
C2 C1 C6 122.3(2) . . ?
C3 C2 C1 118.4(2) . . ?
C3 C2 H2 120.8 . . ?
C1 C2 H2 120.8 . . ?
C2 C3 C4 121.4(2) . . ?
C2 C3 H3 119.3 . . ?
C4 C3 H3 119.3 . . ?
C5 C4 C3 119.6(2) . . ?
C5 C4 H4 120.2 . . ?
C3 C4 H4 120.2 . . ?
C4 C5 C6 120.7(2) . . ?
C4 C5 H5 119.7 . . ?
C6 C5 H5 119.7 . . ?
C1 C6 C5 117.6(2) . . ?
C1 C6 C7 118.0(2) . . ?
C5 C6 C7 124.3(2) . . ?
C8 C7 C6 121.9(2) . . ?
C8 C7 H7 119.0 . . ?
C6 C7 H7 119.0 . . ?
C7 C8 C9 119.7(2) . . ?
C7 C8 C10 121.1(2) . . ?
C9 C8 C10 119.24(19) . . ?
O1 C9 O2 115.6(2) . . ?
O1 C9 C8 127.2(2) . . ?
O2 C9 C8 117.2(2) . . ?
C11 C10 N1 115.4(2) . . ?
C11 C10 C8 127.9(2) . . ?
N1 C10 C8 116.70(19) . . ?
C10 C11 S1 110.85(18) . . ?
C10 C11 H11 124.6 . . ?
S1 C11 H11 124.6 . . ?
N1 C12 N2 123.7(2) . . ?
N1 C12 S1 116.32(17) . . ?
N2 C12 S1 119.93(17) . . ?
N2 C13 C14 111.73(19) . . ?
N2 C13 C20 99.92(17) . . ?
C14 C13 C20 114.3(2) . . ?
N2 C13 H13 110.2 . . ?
C14 C13 H13 110.2 . . ?
C20 C13 H13 110.2 . . ?
C19 C14 C15 118.0(2) . . ?
C19 C14 C13 120.9(2) . . ?
C15 C14 C13 121.1(2) . . ?
C16 C15 C14 121.2(2) . . ?
C16 C15 H15 119.4 . . ?
C14 C15 H15 119.4 . . ?
C17 C16 C15 119.3(2) . . ?
C17 C16 H16 120.4 . . ?
C15 C16 H16 120.4 . . ?
C16 C17 C18 120.9(2) . . ?
C16 C17 Cl1 119.89(19) . . ?
C18 C17 Cl1 119.2(2) . . ?
C19 C18 C17 118.8(2) . . ?
C19 C18 H18 120.6 . . ?
C17 C18 H18 120.6 . . ?
C18 C19 C14 121.8(2) . . ?
C18 C19 H19 119.1 . . ?
C14 C19 H19 119.1 . . ?
C21 C20 C13 103.4(2) . . ?
C21 C20 H20A 111.1 . . ?
C13 C20 H20A 111.1 . . ?
C21 C20 H20B 111.1 . . ?
C13 C20 H20B 111.1 . . ?
H20A C20 H20B 109.0 . . ?
N3 C21 C22 121.2(2) . . ?
N3 C21 C20 113.3(2) . . ?
C22 C21 C20 125.6(2) . . ?
C27 C22 C23 118.7(2) . . ?
C27 C22 C21 119.9(3) . . ?
C23 C22 C21 121.3(2) . . ?
C24 C23 C22 121.3(3) . . ?
C24 C23 H23 119.3 . . ?
C22 C23 H23 119.3 . . ?
C23 C24 C25 119.4(3) . . ?
C23 C24 H24 120.3 . . ?
C25 C24 H24 120.3 . . ?
C26 C25 C24 120.8(3) . . ?
C26 C25 H25 119.6 . . ?
C24 C25 H25 119.6 . . ?
C25 C26 C27 120.3(3) . . ?
C25 C26 H26 119.9 . . ?
C27 C26 H26 119.9 . . ?
C22 C27 C26 119.4(3) . . ?
C22 C27 H27 120.3 . . ?
C26 C27 H27 120.3 . . ?

loop_
_geom_bond_atom_site_label_1
_geom_bond_atom_site_label_2
_geom_bond_distance
_geom_bond_site_symmetry_2
_geom_bond_publ_flag
Cl1 C17 1.740(3) . ?
S1 C11 1.727(2) . ?
S1 C12 1.735(2) . ?
O1 C9 1.207(3) . ?
O2 C1 1.375(3) . ?
O2 C9 1.381(3) . ?
N1 C12 1.297(3) . ?
N1 C10 1.391(3) . ?
N2 C12 1.353(3) . ?
N2 N3 1.387(2) . ?
N2 C13 1.476(3) . ?
N3 C21 1.287(3) . ?
C1 C2 1.381(3) . ?
C1 C6 1.389(3) . ?
C2 C3 1.372(3) . ?
C2 H2 0.9300 . ?
C3 C4 1.384(3) . ?
C3 H3 0.9300 . ?
C4 C5 1.374(3) . ?
C4 H4 0.9300 . ?
C5 C6 1.404(3) . ?
C5 H5 0.9300 . ?
C6 C7 1.433(3) . ?
C7 C8 1.346(3) . ?
C7 H7 0.9300 . ?
C8 C9 1.460(3) . ?
C8 C10 1.472(3) . ?
C10 C11 1.350(3) . ?
C11 H11 0.9300 . ?
C13 C14 1.511(3) . ?
C13 C20 1.535(3) . ?
C13 H13 0.9800 . ?
C14 C19 1.377(3) . ?
C14 C15 1.383(3) . ?
C15 C16 1.380(3) . ?
C15 H15 0.9300 . ?
C16 C17 1.368(3) . ?
C16 H16 0.9300 . ?
C17 C18 1.378(3) . ?
C18 C19 1.376(3) . ?
C18 H18 0.9300 . ?
C19 H19 0.9300 . ?
C20 C21 1.507(3) . ?
C20 H20A 0.9700 . ?
C20 H20B 0.9700 . ?
C21 C22 1.461(3) . ?
C22 C27 1.391(3) . ?
C22 C23 1.392(3) . ?
C23 C24 1.375(3) . ?
C23 H23 0.9300 . ?
C24 C25 1.376(4) . ?
C24 H24 0.9300 . ?
C25 C26 1.365(4) . ?
C25 H25 0.9300 . ?
C26 C27 1.402(4) . ?
C26 H26 0.9300 . ?
C27 H27 0.9300 . ?

loop_
_geom_hbond_atom_site_label_D
_geom_hbond_atom_site_label_H
_geom_hbond_atom_site_label_A
_geom_hbond_distance_DH
_geom_hbond_distance_HA
_geom_hbond_distance_DA
_geom_hbond_angle_DHA
_geom_hbond_site_symmetry_A
_geom_hbond_publ_flag
C11 H11 O1 0.93 2.29 2.855(3) 118.2 . yes

loop_
_geom_torsion_atom_site_label_1
_geom_torsion_atom_site_label_2
_geom_torsion_atom_site_label_3
_geom_torsion_atom_site_label_4
_geom_torsion
_geom_torsion_site_symmetry_1
_geom_torsion_site_symmetry_2
_geom_torsion_site_symmetry_3
_geom_torsion_site_symmetry_4
_geom_torsion_publ_flag
C12 N2 N3 C21 177.1(2) . . . . ?
C13 N2 N3 C21 -7.8(3) . . . . ?
C9 O2 C1 C2 177.8(2) . . . . ?
C9 O2 C1 C6 -2.7(3) . . . . ?
O2 C1 C2 C3 179.2(2) . . . . ?
C6 C1 C2 C3 -0.3(4) . . . . ?
C1 C2 C3 C4 -0.3(4) . . . . ?
C2 C3 C4 C5 0.7(4) . . . . ?
C3 C4 C5 C6 -0.6(4) . . . . ?
O2 C1 C6 C5 -179.1(2) . . . . ?
C2 C1 C6 C5 0.3(3) . . . . ?
O2 C1 C6 C7 1.5(3) . . . . ?
C2 C1 C6 C7 -179.0(2) . . . . ?
C4 C5 C6 C1 0.1(3) . . . . ?
C4 C5 C6 C7 179.4(2) . . . . ?
C1 C6 C7 C8 0.8(3) . . . . ?
C5 C6 C7 C8 -178.5(2) . . . . ?
C6 C7 C8 C9 -1.8(3) . . . . ?
C6 C7 C8 C10 178.41(19) . . . . ?
C1 O2 C9 O1 -179.2(2) . . . . ?
C1 O2 C9 C8 1.6(3) . . . . ?
C7 C8 C9 O1 -178.5(2) . . . . ?
C10 C8 C9 O1 1.3(4) . . . . ?
C7 C8 C9 O2 0.7(3) . . . . ?
C10 C8 C9 O2 -179.57(19) . . . . ?
C12 N1 C10 C11 -0.3(3) . . . . ?
C12 N1 C10 C8 -179.23(19) . . . . ?
C7 C8 C10 C11 -176.8(2) . . . . ?
C9 C8 C10 C11 3.5(4) . . . . ?
C7 C8 C10 N1 1.9(3) . . . . ?
C9 C8 C10 N1 -177.83(19) . . . . ?
N1 C10 C11 S1 0.2(3) . . . . ?
C8 C10 C11 S1 178.98(18) . . . . ?
C12 S1 C11 C10 -0.06(19) . . . . ?
C10 N1 C12 N2 -178.6(2) . . . . ?
C10 N1 C12 S1 0.3(2) . . . . ?
N3 N2 C12 N1 -177.8(2) . . . . ?
C13 N2 C12 N1 7.8(4) . . . . ?
N3 N2 C12 S1 3.4(3) . . . . ?
C13 N2 C12 S1 -171.04(18) . . . . ?
C11 S1 C12 N1 -0.14(19) . . . . ?
C11 S1 C12 N2 178.8(2) . . . . ?
C12 N2 C13 C14 66.0(3) . . . . ?
N3 N2 C13 C14 -108.7(2) . . . . ?
C12 N2 C13 C20 -172.7(2) . . . . ?
N3 N2 C13 C20 12.6(3) . . . . ?
N2 C13 C14 C19 66.0(3) . . . . ?
C20 C13 C14 C19 -46.6(3) . . . . ?
N2 C13 C14 C15 -113.9(2) . . . . ?
C20 C13 C14 C15 133.5(2) . . . . ?
C19 C14 C15 C16 0.6(4) . . . . ?
C13 C14 C15 C16 -179.5(2) . . . . ?
C14 C15 C16 C17 1.0(4) . . . . ?
C15 C16 C17 C18 -1.6(4) . . . . ?
C15 C16 C17 Cl1 178.9(2) . . . . ?
C16 C17 C18 C19 0.6(4) . . . . ?
Cl1 C17 C18 C19 -179.97(19) . . . . ?
C17 C18 C19 C14 1.1(4) . . . . ?
C15 C14 C19 C18 -1.7(4) . . . . ?
C13 C14 C19 C18 178.4(2) . . . . ?
N2 C13 C20 C21 -11.9(2) . . . . ?
C14 C13 C20 C21 107.6(2) . . . . ?
N2 N3 C21 C22 179.2(2) . . . . ?
N2 N3 C21 C20 -1.2(3) . . . . ?
C13 C20 C21 N3 9.0(3) . . . . ?
C13 C20 C21 C22 -171.4(2) . . . . ?
N3 C21 C22 C27 168.1(2) . . . . ?
C20 C21 C22 C27 -11.5(4) . . . . ?
N3 C21 C22 C23 -10.8(4) . . . . ?
C20 C21 C22 C23 169.7(2) . . . . ?
C27 C22 C23 C24 -1.2(4) . . . . ?
C21 C22 C23 C24 177.7(2) . . . . ?
C22 C23 C24 C25 0.1(4) . . . . ?
C23 C24 C25 C26 0.6(4) . . . . ?
C24 C25 C26 C27 -0.3(5) . . . . ?
C23 C22 C27 C26 1.5(4) . . . . ?
C21 C22 C27 C26 -177.3(2) . . . . ?
C25 C26 C27 C22 -0.8(4) . . . . ?
